data_4114756
loop_
_publ_author_name
'M. Carla Aragoni'
'Massimiliano Arca'
'Francesco Demartin'
'Francesco A. Devillanova'
'Alessandra Garau'
'Francesco Isaia'
'Vito Lippolis'
'Gaetano Verani'

_publ_contact_author
;
Professor Francesco Isaia (isaia@unica.it)
;
_publ_section_title
;
 Anti-Thyroid Drug Methimazole: X-ray Characterization of Two Novel Ionic
 Disulfides Obtained from Its Chemical Oxidation by I2
;
_journal_name_full 'Journal of the American Chemical Society'
_journal_page_first 4538
_journal_page_last 4539
_journal_paper_doi 10.1021/ja012731k
_journal_volume 124
_journal_year 2002
_chemical_formula_sum 'C16 H22 I8 N8 S4'
_chemical_formula_weight 1469.86
_space_group_crystal_system monoclinic
_space_group_IT_number 13
_space_group_name_Hall '-P 2yc'
_space_group_name_H-M_alt 'P 1 2/c 1'
_atom_sites_solution_hydrogens geom
_atom_sites_solution_primary direct
_atom_sites_solution_secondary difmap
_audit_creation_method SHELXL
_cell_angle_alpha 90.00
_cell_angle_beta 106.060(10)
_cell_angle_gamma 90.00
_cell_formula_units_Z 4
_cell_length_a 14.278(2)
_cell_length_b 13.516(2)
_cell_length_c 20.452(2)
_cell_measurement_reflns_used 1024
_cell_measurement_temperature 293(2)
_cell_measurement_theta_max 25.04
_cell_measurement_theta_min 2.57
_cell_volume 3792.8(9)
_computing_structure_refinement 'SHELXL-97 (Sheldrick, 1997)'
_diffrn_ambient_temperature 293(2)
_diffrn_measurement_device 'SMART CCD diffractometer'
_diffrn_measurement_method 'omega scan'
_diffrn_radiation_monochromator graphite
_diffrn_radiation_source 'fine-focus sealed tube'
_diffrn_radiation_type MoK\a
_diffrn_radiation_wavelength 0.71073
_diffrn_reflns_av_R_equivalents 0.0530
_diffrn_reflns_av_sigmaI/netI 0.2111
_diffrn_reflns_limit_h_max 16
_diffrn_reflns_limit_h_min -16
_diffrn_reflns_limit_k_max 16
_diffrn_reflns_limit_k_min 0
_diffrn_reflns_limit_l_max 24
_diffrn_reflns_limit_l_min 0
_diffrn_reflns_number 31367
_diffrn_reflns_theta_max 25.04
_diffrn_reflns_theta_min 1.48
_exptl_absorpt_coefficient_mu 6.784
_exptl_absorpt_correction_T_max 1.000
_exptl_absorpt_correction_T_min 0.536
_exptl_absorpt_correction_type SADABS
_exptl_crystal_colour black
_exptl_crystal_density_diffrn 2.574
_exptl_crystal_description prism
_exptl_crystal_F_000 2648
_exptl_crystal_size_max 0.18
_exptl_crystal_size_mid 0.14
_exptl_crystal_size_min 0.12
_refine_diff_density_max 1.402
_refine_diff_density_min -1.909
_refine_diff_density_rms 0.140
_refine_ls_extinction_method none
_refine_ls_goodness_of_fit_all 0.927
_refine_ls_goodness_of_fit_obs 1.190
_refine_ls_matrix_type full
_refine_ls_number_parameters 347
_refine_ls_number_reflns 6694
_refine_ls_number_restraints 0
_refine_ls_restrained_S_all 0.927
_refine_ls_restrained_S_obs 1.190
_refine_ls_R_factor_all 0.0978
_refine_ls_R_factor_obs 0.0463
_refine_ls_shift/esd_max 0.010
_refine_ls_shift/esd_mean 0.011
_refine_ls_structure_factor_coef Fsqd
_refine_ls_weighting_details 'w=1/[\s^2^(Fo^2^)+(0.0653P)^2^+0.0000P] where P=(Fo^2^+2Fc^2^)/3'
_refine_ls_weighting_scheme calc
_refine_ls_wR_factor_all 0.1229
_refine_ls_wR_factor_obs 0.1147
_reflns_number_observed 3685
_reflns_number_total 6694
_reflns_observed_criterion >2sigma(I)
_cod_data_source_file ja012731k_2.cif
_cod_data_source_block da181
_cod_depositor_comments
;
 Updating space group information.

 Antanas Vaitkus,
 2018-08-09

The following automatic conversions were performed:

'_refine_ls_weighting_scheme' value 'calc
w=1/[\s^2^(Fo^2^)+(0.0653P)^2^+0.0000P] where P=(Fo^2^+2Fc^2^)/3' was
changed to 'calc'. New tag '_refine_ls_weighting_details' was
created. The value of the new tag was set to
'w=1/[\s^2^(Fo^2^)+(0.0653P)^2^+0.0000P] where P=(Fo^2^+2Fc^2^)/3'.

Automatic conversion script
Id: cif_fix_values 3143 2015-03-26 13:38:13Z robertas 
;
_cod_database_code 4114756

loop_
_space_group_symop_id
_space_group_symop_operation_xyz
1 'x, y, z'
2 '-x, y, -z+1/2'
3 '-x, -y, -z'
4 'x, -y, z-1/2'

loop_
_atom_site_aniso_label
_atom_site_aniso_U_11
_atom_site_aniso_U_22
_atom_site_aniso_U_33
_atom_site_aniso_U_23
_atom_site_aniso_U_13
_atom_site_aniso_U_12
I1 0.0754(5) 0.0879(6) 0.0916(6) 0.0178(5) 0.0309(5) 0.0166(5)
I2 0.0424(4) 0.0917(6) 0.0357(4) -0.0019(3) 0.0087(3) -0.0075(4)
I3 0.0763(5) 0.0805(6) 0.0619(5) -0.0164(4) 0.0185(4) -0.0063(4)
I4 0.0867(6) 0.0622(5) 0.0901(6) -0.0160(4) 0.0282(5) -0.0062(4)
I5 0.310(2) 0.0870(8) 0.1213(9) -0.0353(7) 0.1201(11) -0.0509(10)
I6 0.1179(7) 0.0568(5) 0.0720(5) 0.0051(4) 0.0453(5) -0.0059(5)
I7 0.0962(6) 0.0775(6) 0.0986(7) 0.0019(5) 0.0270(5) -0.0172(5)
I8 0.1150(7) 0.0840(6) 0.0749(6) 0.0067(4) 0.0292(5) 0.0303(5)
S2A 0.0436(14) 0.056(2) 0.063(2) 0.0003(13) 0.0219(12) -0.0045(12)
S1B 0.0510(15) 0.062(2) 0.0387(13) 0.0040(12) 0.0066(11) -0.0056(13)
S2B 0.0443(14) 0.075(2) 0.0493(15) -0.0069(13) 0.0183(12) -0.0103(13)
S1A 0.060(2) 0.059(2) 0.0414(14) -0.0032(12) 0.0061(12) -0.0026(14)
N1B 0.039(5) 0.058(6) 0.038(5) -0.003(4) 0.003(4) -0.006(4)
N3A 0.040(4) 0.066(6) 0.043(5) -0.010(4) 0.011(4) 0.002(4)
N4A 0.050(5) 0.053(5) 0.044(5) -0.012(4) 0.014(4) -0.001(4)
N2B 0.050(5) 0.060(6) 0.047(5) -0.001(4) 0.014(4) 0.004(4)
N3B 0.062(6) 0.075(7) 0.036(5) 0.006(4) 0.019(4) -0.004(5)
N1A 0.043(5) 0.069(6) 0.048(5) 0.009(5) 0.012(4) -0.002(4)
N2A 0.062(6) 0.049(5) 0.058(5) 0.017(4) 0.018(4) 0.002(4)
N4B 0.058(5) 0.063(6) 0.057(6) 0.007(5) 0.021(4) -0.002(5)
C5A 0.034(5) 0.046(6) 0.040(5) -0.003(4) 0.009(4) -0.007(4)
C1B 0.029(5) 0.050(6) 0.035(5) 0.007(4) 0.005(4) -0.001(4)
C7A 0.057(7) 0.044(6) 0.052(6) 0.012(5) 0.012(5) 0.001(5)
C2B 0.069(8) 0.063(8) 0.062(7) 0.004(6) 0.026(6) -0.007(6)
C3B 0.039(6) 0.092(9) 0.037(6) 0.010(6) 0.006(5) 0.000(6)
C6A 0.050(6) 0.057(7) 0.040(6) 0.001(5) 0.015(5) -0.004(5)
C4B 0.096(10) 0.084(9) 0.060(8) -0.017(6) 0.039(7) 0.011(7)
C8A 0.103(10) 0.075(8) 0.042(6) -0.016(5) 0.028(7) 0.000(7)
C5B 0.031(5) 0.069(8) 0.056(7) 0.000(5) 0.009(5) -0.018(5)
C1A 0.032(5) 0.061(7) 0.046(6) 0.004(5) 0.004(4) 0.000(5)
C6B 0.053(7) 0.074(8) 0.057(8) -0.001(7) 0.018(5) -0.011(6)
C3A 0.059(7) 0.064(7) 0.062(7) -0.007(6) 0.024(6) 0.011(6)
C7B 0.071(8) 0.067(8) 0.072(8) -0.018(7) 0.029(6) -0.013(6)
C2A 0.064(7) 0.066(7) 0.065(7) 0.010(6) 0.031(6) 0.008(6)
C8B 0.138(13) 0.099(10) 0.062(8) 0.017(7) 0.023(8) -0.020(10)
C4A 0.100(11) 0.081(10) 0.078(9) 0.041(7) 0.038(7) 0.011(7)

loop_
_atom_site_label
_atom_site_type_symbol
_atom_site_fract_x
_atom_site_fract_y
_atom_site_fract_z
_atom_site_U_iso_or_equiv
_atom_site_thermal_displace_type
_atom_site_occupancy
_atom_site_calc_flag
_atom_site_refinement_flags
I1 I 0.29936(6) 0.26218(7) 0.50125(4) 0.0834(3) Uani 1 d .
I2 I 0.25666(4) 0.47182(6) 0.50452(3) 0.0570(2) Uani 1 d .
I3 I 0.20980(6) 0.68101(6) 0.50705(4) 0.0730(2) Uani 1 d .
I4 I 0.83211(6) -0.01965(6) 0.94938(4) 0.0789(3) Uani 1 d .
I5 I 0.79664(13) -0.02676(8) 1.07440(6) 0.1607(6) Uani 1 d .
I6 I 0.65669(7) 0.04411(6) 0.71076(4) 0.0784(3) Uani 1 d .
I7 I 0.47941(7) 0.12102(7) 0.62998(5) 0.0907(3) Uani 1 d .
I8 I 0.86030(7) -0.02927(7) 0.79743(4) 0.0907(3) Uani 1 d .
S2A S 0.6317(2) 0.5936(2) 0.64815(13) 0.0526(6) Uani 1 d .
S1B S -0.0140(2) 0.4700(2) 0.09079(12) 0.0516(6) Uani 1 d .
S2B S 0.1310(2) 0.4884(2) 0.14851(13) 0.0552(7) Uani 1 d .
S1A S 0.4880(2) 0.6066(2) 0.58821(12) 0.0550(7) Uani 1 d .
N1B N -0.0987(5) 0.3930(7) 0.1831(4) 0.046(2) Uani 1 d .
H1B H -0.1109(5) 0.4497(7) 0.1979(4) 0.118(54) Uiso 1 calc R
N3A N 0.6241(5) 0.5078(6) 0.7683(4) 0.050(2) Uani 1 d .
N4A N 0.6238(5) 0.4013(6) 0.6875(4) 0.049(2) Uani 1 d .
N2B N -0.0506(5) 0.2800(6) 0.1250(4) 0.052(2) Uani 1 d .
N3B N 0.1258(6) 0.5725(7) 0.2699(4) 0.057(2) Uani 1 d .
N1A N 0.4016(5) 0.6872(7) 0.6803(4) 0.053(2) Uani 1 d .
H1A H 0.3941(5) 0.6317(7) 0.6988(4) 0.065(34) Uiso 1 calc R
N2A N 0.4395(6) 0.7960(6) 0.6153(4) 0.056(2) Uani 1 d .
N4B N 0.1204(6) 0.6831(7) 0.1903(4) 0.058(2) Uani 1 d .
C5A C 0.6242(6) 0.4975(7) 0.7034(4) 0.040(2) Uani 1 d .
C1B C -0.0541(6) 0.3770(7) 0.1354(4) 0.039(2) Uani 1 d .
C7A C 0.6252(7) 0.3480(7) 0.7438(5) 0.052(3) Uani 1 d .
H7A H 0.6262(7) 0.2795(7) 0.7481(5) 0.067(31) Uiso 1 calc R
C2B C -0.0916(7) 0.2299(9) 0.1685(5) 0.063(3) Uani 1 d .
H2B H -0.0978(7) 0.1619(9) 0.1726(5) 0.057(30) Uiso 1 calc R
C3B C -0.1215(7) 0.3035(9) 0.2046(5) 0.057(3) Uani 1 d .
H3B1 H -0.1526(7) 0.2934(9) 0.2385(5) 0.094(41) Uiso 1 calc R
C6A C 0.6249(6) 0.4166(7) 0.7932(5) 0.049(2) Uani 1 d .
H6A1 H 0.6253(6) 0.4016(7) 0.8376(5) 0.061(29) Uiso 1 calc R
C4B C -0.0125(10) 0.2308(10) 0.0730(6) 0.077(3) Uani 1 d .
H4B1 H -0.0185(10) 0.1604(10) 0.0765(6) 0.392(182) Uiso 1 calc R
H4B2 H 0.0548(10) 0.2480(10) 0.0801(6) 0.254(111) Uiso 1 calc R
H4B3 H -0.0493(10) 0.2522(10) 0.0285(6) 0.564(277) Uiso 1 calc R
C8A C 0.6209(10) 0.3574(9) 0.6212(5) 0.072(3) Uani 1 d .
H8A1 H 0.6214(10) 0.2866(9) 0.6248(5) 0.596(284) Uiso 1 calc R
H8A2 H 0.6769(10) 0.3788(9) 0.6076(5) 0.186(79) Uiso 1 calc R
H8A3 H 0.5627(10) 0.3783(9) 0.5879(5) 0.047(27) Uiso 1 calc R
C5B C 0.1235(6) 0.5840(8) 0.2060(5) 0.052(3) Uani 1 d .
C1A C 0.4432(6) 0.6986(7) 0.6296(5) 0.048(2) Uani 1 d .
C6B C 0.1270(7) 0.6609(9) 0.2974(6) 0.061(3) Uani 1 d .
H6B H 0.1309(7) 0.6734(9) 0.3428(6) 0.128(53) Uiso 1 calc R
C3A C 0.3731(7) 0.7775(8) 0.6983(5) 0.060(3) Uani 1 d .
H3A H 0.3418(7) 0.7897(8) 0.7317(5) 0.117(49) Uiso 1 calc R
C7B C 0.1218(8) 0.7310(9) 0.2487(6) 0.068(3) Uani 1 d .
H7B H 0.1195(8) 0.7992(9) 0.2544(6) 0.058(30) Uiso 1 calc R
C2A C 0.3983(8) 0.8442(8) 0.6590(6) 0.062(3) Uani 1 d .
H2A H 0.3895(8) 0.9122(8) 0.6609(6) 2.000(1402) Uiso 1 calc R
C8B C 0.1164(12) 0.7270(12) 0.1226(6) 0.100(5) Uani 1 d .
H8B1 H 0.1162(12) 0.6750(12) 0.0906(6) 0.437(212) Uiso 1 calc R
H8B2 H 0.1723(12) 0.7685(12) 0.1267(6) 0.127(58) Uiso 1 calc R
H8B3 H 0.0581(12) 0.7657(12) 0.1069(6) 1.435(908) Uiso 1 calc R
C4A C 0.4730(10) 0.8404(9) 0.5585(6) 0.084(4) Uani 1 d .
H4A1 H 0.4635(10) 0.9108(9) 0.5578(6) 0.123(52) Uiso 1 calc R
H4A2 H 0.4361(10) 0.8127(9) 0.5159(6) 2.000(1375) Uiso 1 calc R
H4A3 H 0.5409(10) 0.8263(9) 0.5653(6) 0.078(37) Uiso 1 calc R

loop_
_atom_type_symbol
_atom_type_description
_atom_type_scat_dispersion_real
_atom_type_scat_dispersion_imag
_atom_type_scat_source
I I -0.4742 1.8119 'International Tables Vol C Tables 4.2.6.8 and 6.1.1.4'
S S 0.1246 0.1234 'International Tables Vol C Tables 4.2.6.8 and 6.1.1.4'
N N 0.0061 0.0033 'International Tables Vol C Tables 4.2.6.8 and 6.1.1.4'
C C 0.0033 0.0016 'International Tables Vol C Tables 4.2.6.8 and 6.1.1.4'
H H 0.0000 0.0000 'International Tables Vol C Tables 4.2.6.8 and 6.1.1.4'

loop_
_geom_angle_atom_site_label_1
_geom_angle_atom_site_label_2
_geom_angle_atom_site_label_3
_geom_angle
I1 I2 I3 178.87(3)
I7 I6 I8 176.21(4)
C5A S2A S1A 102.6(3)
C1B S1B S2B 102.0(3)
C5B S2B S1B 103.3(3)
C1A S1A S2A 102.1(3)
C1B N1B C3B 107.6(9)
C6A N3A C5A 106.3(8)
C5A N4A C7A 108.2(7)
C5A N4A C8A 127.7(9)
C7A N4A C8A 124.1(9)
C1B N2B C2B 110.0(8)
C1B N2B C4B 126.4(9)
C2B N2B C4B 123.6(10)
C5B N3B C6B 108.1(9)
C1A N1A C3A 109.5(9)
C1A N2A C2A 108.8(8)
C1A N2A C4A 124.0(9)
C2A N2A C4A 127.2(9)
C7B N4B C5B 105.6(9)
C7B N4B C8B 128.0(11)
C5B N4B C8B 126.4(10)
N3A C5A N4A 109.9(8)
N3A C5A S2A 125.7(7)
N4A C5A S2A 124.2(7)
N1B C1B N2B 108.9(8)
N1B C1B S1B 124.4(8)
N2B C1B S1B 126.6(7)
N4A C7A C6A 105.3(8)
N2B C2B C3B 104.1(10)
N1B C3B C2B 109.4(9)
N3A C6A C7A 110.2(8)
N3B C5B N4B 109.9(9)
N3B C5B S2B 126.0(8)
N4B C5B S2B 124.0(8)
N1A C1A N2A 106.4(8)
N1A C1A S1A 127.0(8)
N2A C1A S1A 126.6(8)
N3B C6B C7B 109.1(10)
C2A C3A N1A 107.1(10)
N4B C7B C6B 107.3(11)
C3A C2A N2A 108.2(10)

loop_
_geom_bond_atom_site_label_1
_geom_bond_atom_site_label_2
_geom_bond_distance
I1 I2 2.9030(12)
I2 I3 2.9093(12)
I4 I5 2.7421(14)
I6 I7 2.8113(14)
I6 I8 3.1186(14)
S2A C5A 1.744(9)
S2A S1A 2.085(3)
S1B C1B 1.741(9)
S1B S2B 2.094(3)
S2B C5B 1.770(11)
S1A C1A 1.725(10)
N1B C1B 1.322(11)
N1B C3B 1.357(12)
N3A C6A 1.332(12)
N3A C5A 1.334(11)
N4A C5A 1.340(11)
N4A C7A 1.353(11)
N4A C8A 1.472(11)
N2B C1B 1.332(11)
N2B C2B 1.370(12)
N2B C4B 1.480(12)
N3B C5B 1.308(11)
N3B C6B 1.319(13)
N1A C1A 1.339(11)
N1A C3A 1.368(12)
N2A C1A 1.346(12)
N2A C2A 1.364(12)
N2A C4A 1.499(12)
N4B C7B 1.353(12)
N4B C5B 1.375(12)
N4B C8B 1.493(13)
C7A C6A 1.371(12)
C2B C3B 1.375(14)
C6B C7B 1.362(14)
C3A C2A 1.321(14)
